data_2225672
loop_
_publ_author_name
'Yehye, Wagee A.'
'Ariffin, Azhar'
'Rahman, Noorsaadah Abdul'
'Ng, Seik Weng'

_publ_section_title
;
 2-[4-Acetyl-5-(biphenyl-4-yl)-4,5-dihydro-1,3,4-oxadiazol-2-yl]phenyl
 acetate
;
_journal_coeditor_code PV2264
_journal_issue 4
_journal_name_full 'Acta Crystallographica Section E'
_journal_page_first o878
_journal_paper_doi 10.1107/S1600536810009621
_journal_volume 66
_journal_year 2010
_chemical_formula_iupac 'C24 H20 N2 O4'
_chemical_formula_moiety 'C24 H20 N2 O4'
_chemical_formula_sum 'C24 H20 N2 O4'
_chemical_formula_weight 400.42
_chemical_name_systematic
;
2-[4-Acetyl-5-(biphenyl-4-yl)-4,5-dihydro-1,3,4-oxadiazol-2-yl]phenyl acetate
;
_space_group_IT_number 19
_symmetry_cell_setting orthorhombic
_symmetry_space_group_name_Hall 'P 2ac 2ab'
_symmetry_space_group_name_H-M 'P 21 21 21'
_atom_sites_solution_hydrogens geom
_atom_sites_solution_primary direct
_atom_sites_solution_secondary difmap
_audit_creation_method SHELXL-97
_cell_angle_alpha 90.00
_cell_angle_beta 90.00
_cell_angle_gamma 90.00
_cell_formula_units_Z 4
_cell_length_a 8.6750(11)
_cell_length_b 12.0279(14)
_cell_length_c 19.221(2)
_cell_measurement_reflns_used 2292
_cell_measurement_temperature 293(2)
_cell_measurement_theta_max 19.9
_cell_measurement_theta_min 2.6
_cell_volume 2005.6(4)
_computing_cell_refinement 'SAINT (Bruker, 2009)'
_computing_data_collection 'APEX2 (Bruker, 2009)'
_computing_data_reduction 'SAINT (Bruker, 2009)'
_computing_molecular_graphics 'X-SEED (Barbour, 2001)'
_computing_publication_material 'publCIF (Westrip, 2010)'
_computing_structure_refinement 'SHELXL97 (Sheldrick, 2008)'
_computing_structure_solution 'SHELXS97 (Sheldrick, 2008)'
_diffrn_ambient_temperature 293(2)
_diffrn_measured_fraction_theta_full 1.000
_diffrn_measured_fraction_theta_max 1.000
_diffrn_measurement_device_type 'Bruker SMART APEX diffractometer'
_diffrn_measurement_method '\w scans'
_diffrn_radiation_monochromator graphite
_diffrn_radiation_source 'fine-focus sealed tube'
_diffrn_radiation_type MoK\a
_diffrn_radiation_wavelength 0.71073
_diffrn_reflns_av_R_equivalents 0.0558
_diffrn_reflns_av_sigmaI/netI 0.0299
_diffrn_reflns_limit_h_max 10
_diffrn_reflns_limit_h_min -10
_diffrn_reflns_limit_k_max 14
_diffrn_reflns_limit_k_min -14
_diffrn_reflns_limit_l_max 22
_diffrn_reflns_limit_l_min -22
_diffrn_reflns_number 16090
_diffrn_reflns_theta_full 24.99
_diffrn_reflns_theta_max 24.99
_diffrn_reflns_theta_min 2.00
_diffrn_standards_decay_% 0
_diffrn_standards_interval_count 0
_diffrn_standards_interval_time 0
_diffrn_standards_number 0
_exptl_absorpt_coefficient_mu 0.091
_exptl_absorpt_correction_type none
_exptl_crystal_colour Colorless
_exptl_crystal_density_diffrn 1.326
_exptl_crystal_density_method 'not measured'
_exptl_crystal_description Prism
_exptl_crystal_F_000 840
_exptl_crystal_size_max 0.30
_exptl_crystal_size_mid 0.20
_exptl_crystal_size_min 0.10
_refine_diff_density_max 0.112
_refine_diff_density_min -0.129
_refine_ls_extinction_coef 0.0082(18)
_refine_ls_extinction_expression Fc^*^=kFc[1+0.001xFc^2^\l^3^/sin(2\q)]^-1/4^
_refine_ls_extinction_method 'SHELXL97 (Sheldrick, 2008)'
_refine_ls_goodness_of_fit_ref 1.004
_refine_ls_hydrogen_treatment constr
_refine_ls_matrix_type full
_refine_ls_number_parameters 274
_refine_ls_number_reflns 2029
_refine_ls_number_restraints 0
_refine_ls_restrained_S_all 1.004
_refine_ls_R_factor_all 0.0572
_refine_ls_R_factor_gt 0.0353
_refine_ls_shift/su_max 0.001
_refine_ls_shift/su_mean 0.001
_refine_ls_structure_factor_coef Fsqd
_refine_ls_weighting_details 'calc w=1/[\s^2^(Fo^2^)+(0.0598P)^2^+0.0760P] where P=(Fo^2^+2Fc^2^)/3'
_refine_ls_weighting_scheme calc
_refine_ls_wR_factor_gt 0.0864
_refine_ls_wR_factor_ref 0.1003
_reflns_number_gt 1534
_reflns_number_total 2029
_reflns_threshold_expression I>2\s(I)
_cod_data_source_file pv2264.cif
_cod_data_source_block I
_cod_depositor_comments
;
The following automatic conversions were performed:
'_symmetry_cell_setting' value 'Orthorhombic' changed to 'orthorhombic'
according to '/home/saulius/struct/CIF-dictionaries/cif_core.dic'
dictionary named 'cif_core.dic' version 2.4.1 from
2010-06-29.

'_exptl_absorpt_correction_type' value 'None' changed to
'none' according to '/home/saulius/struct/CIF-dictionaries/cif_core.dic'
dictionary named 'cif_core.dic' version 2.4.1 from 2010-06-29.

Automatic conversion script
Id: cif_fix_enum 1527 2010-12-29 10:47:43Z saulius 
;
_cod_database_code 2225672
_cod_database_fobs_code 2225672

loop_
_symmetry_equiv_pos_as_xyz
'x, y, z'
'-x+1/2, -y, z+1/2'
'-x, y+1/2, -z+1/2'
'x+1/2, -y+1/2, -z'

loop_
_atom_site_type_symbol
_atom_site_label
_atom_site_fract_x
_atom_site_fract_y
_atom_site_fract_z
_atom_site_U_iso_or_equiv
_atom_site_adp_type
_atom_site_calc_flag
_atom_site_refinement_flags
_atom_site_occupancy
_atom_site_disorder_assembly
_atom_site_disorder_group
O O1 -0.0208(3) 1.13163(16) 0.16056(10) 0.0571(6) Uani d . 1 . .
O O2 -0.1684(3) 1.0247(2) 0.22783(14) 0.0894(9) Uani d . 1 . .
O O3 0.3885(2) 0.96800(17) 0.22120(10) 0.0540(5) Uani d . 1 . .
O O4 0.4949(3) 1.19201(19) 0.37185(12) 0.0706(7) Uani d . 1 . .
N N1 0.2135(3) 1.09315(19) 0.25521(13) 0.0513(6) Uani d . 1 . .
N N2 0.3385(3) 1.09851(19) 0.30133(13) 0.0537(7) Uani d . 1 . .
C C1 -0.1667(5) 1.2206(3) 0.2462(2) 0.0806(11) Uani d . 1 . .
H H1A -0.2221 1.2060 0.2884 0.121 Uiso calc R 1 . .
H H1B -0.2307 1.2627 0.2151 0.121 Uiso calc R 1 . .
H H1C -0.0751 1.2622 0.2566 0.121 Uiso calc R 1 . .
C C2 -0.1239(4) 1.1146(3) 0.21312(17) 0.0589(8) Uani d . 1 . .
C C3 0.0343(4) 1.0375(2) 0.12550(15) 0.0488(7) Uani d . 1 . .
C C4 -0.0388(4) 1.0074(3) 0.06492(16) 0.0618(9) Uani d . 1 . .
H H4 -0.1250 1.0465 0.0497 0.074 Uiso calc R 1 . .
C C5 0.0166(5) 0.9191(3) 0.02688(17) 0.0693(10) Uani d . 1 . .
H H5 -0.0325 0.8978 -0.0140 0.083 Uiso calc R 1 . .
C C6 0.1450(4) 0.8622(3) 0.04945(17) 0.0631(9) Uani d . 1 . .
H H6 0.1821 0.8024 0.0238 0.076 Uiso calc R 1 . .
C C7 0.2189(4) 0.8933(2) 0.10977(15) 0.0534(8) Uani d . 1 . .
H H7 0.3055 0.8541 0.1244 0.064 Uiso calc R 1 . .
C C8 0.1655(3) 0.9829(2) 0.14935(14) 0.0442(7) Uani d . 1 . .
C C9 0.2499(3) 1.0175(2) 0.21116(15) 0.0451(7) Uani d . 1 . .
C C10 0.3703(4) 1.1884(2) 0.34137(16) 0.0550(8) Uani d . 1 . .
C C11 0.2494(5) 1.2753(3) 0.34728(19) 0.0733(10) Uani d . 1 . .
H H11A 0.2971 1.3461 0.3556 0.110 Uiso calc R 1 . .
H H11B 0.1818 1.2576 0.3852 0.110 Uiso calc R 1 . .
H H11C 0.1913 1.2784 0.3048 0.110 Uiso calc R 1 . .
C C12 0.4469(4) 1.0077(2) 0.28773(15) 0.0518(7) Uani d . 1 . .
H H12 0.5521 1.0363 0.2827 0.062 Uiso calc R 1 . .
C C13 0.4419(3) 0.9151(2) 0.34025(15) 0.0443(7) Uani d . 1 . .
C C14 0.3338(4) 0.9088(3) 0.39249(16) 0.0534(8) Uani d . 1 . .
H H14 0.2617 0.9654 0.3975 0.064 Uiso calc R 1 . .
C C15 0.3307(4) 0.8198(3) 0.43733(16) 0.0562(8) Uani d . 1 . .
H H15 0.2570 0.8177 0.4724 0.067 Uiso calc R 1 . .
C C16 0.4350(3) 0.7333(2) 0.43137(15) 0.0463(7) Uani d . 1 . .
C C17 0.5437(4) 0.7399(3) 0.37835(17) 0.0568(8) Uani d . 1 . .
H H17 0.6146 0.6826 0.3728 0.068 Uiso calc R 1 . .
C C18 0.5483(4) 0.8292(2) 0.33416(16) 0.0557(8) Uani d . 1 . .
H H18 0.6234 0.8325 0.2997 0.067 Uiso calc R 1 . .
C C19 0.4308(3) 0.6360(2) 0.47964(15) 0.0486(7) Uani d . 1 . .
C C20 0.4008(4) 0.6501(3) 0.54999(17) 0.0651(9) Uani d . 1 . .
H H20 0.3819 0.7210 0.5673 0.078 Uiso calc R 1 . .
C C21 0.3985(5) 0.5602(3) 0.5946(2) 0.0803(12) Uani d . 1 . .
H H21 0.3795 0.5708 0.6418 0.096 Uiso calc R 1 . .
C C22 0.4242(5) 0.4550(3) 0.5693(2) 0.0804(12) Uani d . 1 . .
H H22 0.4192 0.3942 0.5991 0.096 Uiso calc R 1 . .
C C23 0.4573(5) 0.4395(3) 0.5002(2) 0.0758(11) Uani d . 1 . .
H H23 0.4778 0.3685 0.4834 0.091 Uiso calc R 1 . .
C C24 0.4601(4) 0.5292(3) 0.45577(18) 0.0610(8) Uani d . 1 . .
H H24 0.4819 0.5181 0.4089 0.073 Uiso calc R 1 . .

loop_
_atom_site_aniso_label
_atom_site_aniso_U_11
_atom_site_aniso_U_22
_atom_site_aniso_U_33
_atom_site_aniso_U_12
_atom_site_aniso_U_13
_atom_site_aniso_U_23
O1 0.0657(14) 0.0503(12) 0.0552(12) 0.0078(10) 0.0035(11) 0.0030(10)
O2 0.103(2) 0.0775(17) 0.0877(18) -0.0177(17) 0.0411(16) -0.0123(16)
O3 0.0576(13) 0.0552(12) 0.0492(11) 0.0090(10) 0.0011(10) -0.0022(10)
O4 0.0828(18) 0.0671(15) 0.0619(14) -0.0174(13) -0.0126(14) -0.0039(12)
N1 0.0569(16) 0.0432(14) 0.0538(15) -0.0015(12) -0.0060(13) -0.0069(13)
N2 0.0579(16) 0.0417(13) 0.0614(15) 0.0022(12) -0.0096(14) -0.0074(13)
C1 0.080(3) 0.080(3) 0.082(3) 0.029(2) -0.003(2) -0.010(2)
C2 0.0554(19) 0.067(2) 0.0539(19) 0.0090(17) 0.0042(17) -0.0071(18)
C3 0.0570(18) 0.0457(16) 0.0438(16) -0.0027(15) 0.0071(15) 0.0039(14)
C4 0.0587(19) 0.077(2) 0.0496(19) -0.0057(19) 0.0016(17) 0.0002(17)
C5 0.072(2) 0.088(3) 0.0487(19) -0.020(2) 0.0041(18) -0.0086(19)
C6 0.074(2) 0.061(2) 0.055(2) -0.0131(19) 0.0136(19) -0.0187(17)
C7 0.0576(19) 0.0507(18) 0.0518(18) -0.0051(16) 0.0093(16) -0.0033(15)
C8 0.0528(16) 0.0371(14) 0.0429(16) -0.0075(13) 0.0058(14) 0.0042(13)
C9 0.0511(16) 0.0368(15) 0.0474(17) 0.0009(13) 0.0030(14) 0.0021(14)
C10 0.077(2) 0.0436(17) 0.0445(17) -0.0122(17) -0.0019(18) 0.0036(14)
C11 0.101(3) 0.0514(19) 0.067(2) 0.003(2) 0.000(2) -0.0150(18)
C12 0.0507(16) 0.0515(18) 0.0532(18) -0.0041(15) -0.0030(15) -0.0049(15)
C13 0.0403(15) 0.0447(15) 0.0480(16) -0.0029(13) -0.0015(14) -0.0043(14)
C14 0.0498(18) 0.0476(18) 0.063(2) 0.0096(15) 0.0021(16) 0.0006(16)
C15 0.0501(17) 0.0585(19) 0.0600(19) 0.0033(16) 0.0147(16) 0.0026(17)
C16 0.0420(16) 0.0461(16) 0.0507(17) -0.0021(14) 0.0002(15) -0.0069(14)
C17 0.0542(18) 0.0513(18) 0.0651(19) 0.0118(16) 0.0066(17) -0.0032(16)
C18 0.0538(18) 0.0588(18) 0.0546(18) 0.0054(16) 0.0115(16) 0.0020(16)
C19 0.0398(16) 0.0527(18) 0.0534(18) 0.0000(14) -0.0006(14) -0.0025(15)
C20 0.074(2) 0.061(2) 0.059(2) 0.0033(18) 0.0058(19) -0.0022(18)
C21 0.092(3) 0.087(3) 0.062(2) 0.006(2) 0.008(2) 0.012(2)
C22 0.081(3) 0.076(3) 0.085(3) 0.007(2) 0.012(2) 0.030(2)
C23 0.076(2) 0.057(2) 0.094(3) 0.0040(19) 0.012(2) 0.012(2)
C24 0.062(2) 0.0540(19) 0.067(2) 0.0000(18) 0.0093(18) -0.0013(17)

loop_
_atom_type_symbol
_atom_type_description
_atom_type_scat_dispersion_real
_atom_type_scat_dispersion_imag
_atom_type_scat_source
C C 0.0033 0.0000 'International Tables Vol C Tables 4.2.6.8 and 6.1.1.4'
H H 0.0000 0.0000 'International Tables Vol C Tables 4.2.6.8 and 6.1.1.4'
N N 0.0061 0.0000 'International Tables Vol C Tables 4.2.6.8 and 6.1.1.4'
O O 0.0106 0.0000 'International Tables Vol C Tables 4.2.6.8 and 6.1.1.4'

loop_
_geom_angle_atom_site_label_1
_geom_angle_atom_site_label_2
_geom_angle_atom_site_label_3
_geom_angle_site_symmetry_1
_geom_angle_site_symmetry_3
_geom_angle
_geom_angle_publ_flag
C2 O1 C3 . . 117.3(2) ?
C9 O3 C12 . . 106.9(2) ?
C9 N1 N2 . . 105.1(2) ?
C10 N2 N1 . . 123.6(3) ?
C10 N2 C12 . . 124.4(3) ?
N1 N2 C12 . . 110.4(2) ?
C2 C1 H1A . . 109.5 ?
C2 C1 H1B . . 109.5 ?
H1A C1 H1B . . 109.5 ?
C2 C1 H1C . . 109.5 ?
H1A C1 H1C . . 109.5 ?
H1B C1 H1C . . 109.5 ?
O2 C2 O1 . . 121.9(3) ?
O2 C2 C1 . . 127.3(3) ?
O1 C2 C1 . . 110.8(3) ?
C4 C3 C8 . . 122.1(3) ?
C4 C3 O1 . . 117.6(3) ?
C8 C3 O1 . . 120.1(3) ?
C3 C4 C5 . . 119.5(3) ?
C3 C4 H4 . . 120.3 ?
C5 C4 H4 . . 120.3 ?
C4 C5 C6 . . 119.9(3) ?
C4 C5 H5 . . 120.1 ?
C6 C5 H5 . . 120.1 ?
C7 C6 C5 . . 120.5(3) ?
C7 C6 H6 . . 119.8 ?
C5 C6 H6 . . 119.8 ?
C6 C7 C8 . . 120.9(3) ?
C6 C7 H7 . . 119.6 ?
C8 C7 H7 . . 119.6 ?
C3 C8 C7 . . 117.1(3) ?
C3 C8 C9 . . 123.0(3) ?
C7 C8 C9 . . 119.9(3) ?
N1 C9 O3 . . 115.8(3) ?
N1 C9 C8 . . 128.2(3) ?
O3 C9 C8 . . 115.9(2) ?
O4 C10 N2 . . 118.5(3) ?
O4 C10 C11 . . 124.0(3) ?
N2 C10 C11 . . 117.5(3) ?
C10 C11 H11A . . 109.5 ?
C10 C11 H11B . . 109.5 ?
H11A C11 H11B . . 109.5 ?
C10 C11 H11C . . 109.5 ?
H11A C11 H11C . . 109.5 ?
H11B C11 H11C . . 109.5 ?
O3 C12 N2 . . 100.2(2) ?
O3 C12 C13 . . 109.7(2) ?
N2 C12 C13 . . 114.4(2) ?
O3 C12 H12 . . 110.7 ?
N2 C12 H12 . . 110.7 ?
C13 C12 H12 . . 110.7 ?
C14 C13 C18 . . 118.2(3) ?
C14 C13 C12 . . 123.4(3) ?
C18 C13 C12 . . 118.3(3) ?
C15 C14 C13 . . 120.9(3) ?
C15 C14 H14 . . 119.5 ?
C13 C14 H14 . . 119.5 ?
C14 C15 C16 . . 121.4(3) ?
C14 C15 H15 . . 119.3 ?
C16 C15 H15 . . 119.3 ?
C15 C16 C17 . . 117.4(3) ?
C15 C16 C19 . . 121.5(3) ?
C17 C16 C19 . . 121.1(3) ?
C18 C17 C16 . . 121.3(3) ?
C18 C17 H17 . . 119.4 ?
C16 C17 H17 . . 119.4 ?
C17 C18 C13 . . 120.7(3) ?
C17 C18 H18 . . 119.6 ?
C13 C18 H18 . . 119.6 ?
C20 C19 C24 . . 118.0(3) ?
C20 C19 C16 . . 120.9(3) ?
C24 C19 C16 . . 121.0(3) ?
C21 C20 C19 . . 120.8(3) ?
C21 C20 H20 . . 119.6 ?
C19 C20 H20 . . 119.6 ?
C22 C21 C20 . . 119.9(3) ?
C22 C21 H21 . . 120.1 ?
C20 C21 H21 . . 120.1 ?
C23 C22 C21 . . 120.2(3) ?
C23 C22 H22 . . 119.9 ?
C21 C22 H22 . . 119.9 ?
C22 C23 C24 . . 119.8(3) ?
C22 C23 H23 . . 120.1 ?
C24 C23 H23 . . 120.1 ?
C23 C24 C19 . . 121.1(3) ?
C23 C24 H24 . . 119.4 ?
C19 C24 H24 . . 119.4 ?

loop_
_geom_bond_atom_site_label_1
_geom_bond_atom_site_label_2
_geom_bond_site_symmetry_2
_geom_bond_distance
_geom_bond_publ_flag
O1 C2 . 1.365(4) ?
O1 C3 . 1.401(3) ?
O2 C2 . 1.183(4) ?
O3 C9 . 1.356(4) ?
O3 C12 . 1.456(3) ?
O4 C10 . 1.230(4) ?
N1 C9 . 1.283(3) ?
N1 N2 . 1.402(3) ?
N2 C10 . 1.355(4) ?
N2 C12 . 1.465(4) ?
C1 C2 . 1.472(4) ?
C1 H1A . 0.9600 ?
C1 H1B . 0.9600 ?
C1 H1C . 0.9600 ?
C3 C4 . 1.374(4) ?
C3 C8 . 1.392(4) ?
C4 C5 . 1.377(5) ?
C4 H4 . 0.9300 ?
C5 C6 . 1.377(5) ?
C5 H5 . 0.9300 ?
C6 C7 . 1.376(4) ?
C6 H6 . 0.9300 ?
C7 C8 . 1.398(4) ?
C7 H7 . 0.9300 ?
C8 C9 . 1.456(4) ?
C10 C11 . 1.485(5) ?
C11 H11A . 0.9600 ?
C11 H11B . 0.9600 ?
C11 H11C . 0.9600 ?
C12 C13 . 1.503(4) ?
C12 H12 . 0.9800 ?
C13 C14 . 1.376(4) ?
C13 C18 . 1.390(4) ?
C14 C15 . 1.374(4) ?
C14 H14 . 0.9300 ?
C15 C16 . 1.384(4) ?
C15 H15 . 0.9300 ?
C16 C17 . 1.391(4) ?
C16 C19 . 1.494(4) ?
C17 C18 . 1.370(4) ?
C17 H17 . 0.9300 ?
C18 H18 . 0.9300 ?
C19 C20 . 1.387(4) ?
C19 C24 . 1.387(4) ?
C20 C21 . 1.381(5) ?
C20 H20 . 0.9300 ?
C21 C22 . 1.374(5) ?
C21 H21 . 0.9300 ?
C22 C23 . 1.371(5) ?
C22 H22 . 0.9300 ?
C23 C24 . 1.377(5) ?
C23 H23 . 0.9300 ?
C24 H24 . 0.9300 ?

loop_
_geom_torsion_atom_site_label_1
_geom_torsion_atom_site_label_2
_geom_torsion_atom_site_label_3
_geom_torsion_atom_site_label_4
_geom_torsion_site_symmetry_1
_geom_torsion_site_symmetry_2
_geom_torsion_site_symmetry_3
_geom_torsion_site_symmetry_4
_geom_torsion
_geom_torsion_publ_flag
C9 N1 N2 C10 . . . . 158.3(3) ?
C9 N1 N2 C12 . . . . -8.2(3) ?
C3 O1 C2 O2 . . . . -1.7(4) ?
C3 O1 C2 C1 . . . . 178.1(3) ?
C2 O1 C3 C4 . . . . 95.3(3) ?
C2 O1 C3 C8 . . . . -89.4(3) ?
C8 C3 C4 C5 . . . . 1.4(5) ?
O1 C3 C4 C5 . . . . 176.6(3) ?
C3 C4 C5 C6 . . . . -0.5(5) ?
C4 C5 C6 C7 . . . . -0.2(5) ?
C5 C6 C7 C8 . . . . 0.0(5) ?
C4 C3 C8 C7 . . . . -1.6(4) ?
O1 C3 C8 C7 . . . . -176.6(2) ?
C4 C3 C8 C9 . . . . 176.3(3) ?
O1 C3 C8 C9 . . . . 1.3(4) ?
C6 C7 C8 C3 . . . . 0.9(4) ?
C6 C7 C8 C9 . . . . -177.1(3) ?
N2 N1 C9 O3 . . . . 0.1(3) ?
N2 N1 C9 C8 . . . . -175.7(3) ?
C12 O3 C9 N1 . . . . 7.9(3) ?
C12 O3 C9 C8 . . . . -175.8(2) ?
C3 C8 C9 N1 . . . . 6.3(4) ?
C7 C8 C9 N1 . . . . -175.9(3) ?
C3 C8 C9 O3 . . . . -169.5(2) ?
C7 C8 C9 O3 . . . . 8.3(4) ?
N1 N2 C10 O4 . . . . -168.8(3) ?
C12 N2 C10 O4 . . . . -4.3(4) ?
N1 N2 C10 C11 . . . . 12.9(4) ?
C12 N2 C10 C11 . . . . 177.4(3) ?
C9 O3 C12 N2 . . . . -11.5(3) ?
C9 O3 C12 C13 . . . . 109.3(3) ?
C10 N2 C12 O3 . . . . -154.2(3) ?
N1 N2 C12 O3 . . . . 12.1(3) ?
C10 N2 C12 C13 . . . . 88.5(3) ?
N1 N2 C12 C13 . . . . -105.2(3) ?
O3 C12 C13 C14 . . . . -104.7(3) ?
N2 C12 C13 C14 . . . . 7.0(4) ?
O3 C12 C13 C18 . . . . 72.7(3) ?
N2 C12 C13 C18 . . . . -175.6(3) ?
C18 C13 C14 C15 . . . . -0.1(4) ?
C12 C13 C14 C15 . . . . 177.3(3) ?
C13 C14 C15 C16 . . . . -0.5(5) ?
C14 C15 C16 C17 . . . . 0.3(4) ?
C14 C15 C16 C19 . . . . -179.4(3) ?
C15 C16 C17 C18 . . . . 0.6(4) ?
C19 C16 C17 C18 . . . . -179.7(3) ?
C16 C17 C18 C13 . . . . -1.3(5) ?
C14 C13 C18 C17 . . . . 1.0(4) ?
C12 C13 C18 C17 . . . . -176.5(3) ?
C15 C16 C19 C20 . . . . -39.6(4) ?
C17 C16 C19 C20 . . . . 140.8(3) ?
C15 C16 C19 C24 . . . . 141.8(3) ?
C17 C16 C19 C24 . . . . -37.8(4) ?
C24 C19 C20 C21 . . . . -0.7(5) ?
C16 C19 C20 C21 . . . . -179.3(3) ?
C19 C20 C21 C22 . . . . -0.8(6) ?
C20 C21 C22 C23 . . . . 2.2(7) ?
C21 C22 C23 C24 . . . . -2.0(6) ?
C22 C23 C24 C19 . . . . 0.4(6) ?
C20 C19 C24 C23 . . . . 0.9(5) ?
C16 C19 C24 C23 . . . . 179.6(3) ?

loop_
_cod_related_entry_id
_cod_related_entry_database
_cod_related_entry_code
1 ChemSpider 30656058
